data_4101223
_journal_name_full 'Journal of the American Chemical Society'
_journal_year 2006
_chemical_formula_moiety 'C25 H25 N O7'
_chemical_formula_sum 'C25 H25 N O7'
_chemical_formula_weight 451.46
_space_group_IT_number 14
_symmetry_cell_setting monoclinic
_symmetry_space_group_name_Hall '-P 2ybc'
_symmetry_space_group_name_H-M 'P 1 21/c 1'
_cell_angle_alpha 90
_cell_angle_beta 106.336(7)
_cell_angle_gamma 90
_cell_formula_units_Z 4
_cell_length_a 9.8953(15)
_cell_length_b 17.475(2)
_cell_length_c 13.3535(10)
_cell_measurement_temperature 110
_cell_volume 2215.9(5)
_diffrn_ambient_temperature 110
_exptl_crystal_density_diffrn 1.353
_cod_depositor_comments
;
The following automatic conversions were performed:
'_symmetry_cell_setting' value 'Monoclinic' changed to 'monoclinic'
according to '/home/saulius/struct/CIF-dictionaries/cif_core.dic'
dictionary named 'cif_core.dic' version 2.4.1 from 2010-06-29.

Automatic conversion script
Id: cif_fix_enum 1527 2010-12-29 10:47:43Z saulius 
;
_cod_original_sg_symbol_H-M 'P 21/c'
_cod_database_code 4101223

loop_
_symmetry_equiv_pos_as_xyz
'x, y, z'
'-x, y+1/2, -z+1/2'
'-x, -y, -z'
'x, -y-1/2, z-1/2'

loop_
_atom_site_label
_atom_site_type_symbol
_atom_site_fract_x
_atom_site_fract_y
_atom_site_fract_z
_atom_site_U_iso_or_equiv
_atom_site_adp_type
_atom_site_occupancy
_atom_site_symmetry_multiplicity
_atom_site_calc_flag
_atom_site_refinement_flags
_atom_site_disorder_assembly
_atom_site_disorder_group
O1 O 0.50009(9) 0.04676(5) 0.09667(7) 0.02354(18) Uani 1 1 d . . .
O2 O 0.71221(9) 0.16229(5) 0.11253(7) 0.02349(18) Uani 1 1 d . . .
O3 O 0.50815(9) 0.29447(5) 0.11187(6) 0.02223(18) Uani 1 1 d . . .
O4 O 0.65132(9) 0.35750(5) 0.24777(7) 0.02532(19) Uani 1 1 d . . .
O5 O 1.03421(12) 0.28965(8) 0.46232(9) 0.0456(3) Uani 1 1 d . . .
O6 O 1.11873(11) 0.18992(8) 0.40458(11) 0.0497(3) Uani 1 1 d . . .
O7 O 0.08496(9) 0.41922(6) 0.27678(7) 0.0282(2) Uani 1 1 d . . .
N1 N 1.02937(12) 0.23927(8) 0.39802(10) 0.0332(3) Uani 1 1 d . . .
C1 C 0.40973(14) -0.01207(7) 0.12054(11) 0.0269(3) Uani 1 1 d . . .
H1A H 0.4660 -0.0445 0.1780 0.032 Uiso 1 1 calc R . .
H1B H 0.3736 -0.0451 0.0585 0.032 Uiso 1 1 calc R . .
C2 C 0.28586(13) 0.02168(7) 0.15207(11) 0.0273(3) Uani 1 1 d . . .
H2A H 0.2259 -0.0202 0.1655 0.033 Uiso 1 1 calc R . .
H2B H 0.2281 0.0533 0.0943 0.033 Uiso 1 1 calc R . .
C3 C 0.33738(13) 0.07102(7) 0.25033(10) 0.0254(2) Uani 1 1 d . . .
H3A H 0.2591 0.1026 0.2603 0.030 Uiso 1 1 calc R . .
H3B H 0.3728 0.0381 0.3125 0.030 Uiso 1 1 calc R . .
C4 C 0.45301(12) 0.12137(7) 0.23633(9) 0.0201(2) Uani 1 1 d . . .
C5 C 0.50599(11) 0.19304(7) 0.29726(8) 0.0185(2) Uani 1 1 d . . .
H5 H 0.5465 0.1781 0.3720 0.022 Uiso 1 1 calc R . .
C6 C 0.63255(11) 0.21937(7) 0.25409(8) 0.0178(2) Uani 1 1 d . . .
C7 C 0.63163(12) 0.16146(7) 0.16713(8) 0.0189(2) Uani 1 1 d . . .
C8 C 0.52106(12) 0.10588(7) 0.16441(9) 0.0194(2) Uani 1 1 d . . .
C9 C 0.60157(12) 0.29876(7) 0.20588(9) 0.0192(2) Uani 1 1 d . . .
C10 C 0.44821(13) 0.36650(8) 0.06633(10) 0.0269(3) Uani 1 1 d . . .
H10A H 0.4104 0.3943 0.1163 0.032 Uiso 1 1 calc R . .
H10B H 0.3722 0.3565 0.0026 0.032 Uiso 1 1 calc R . .
H10C H 0.5214 0.3974 0.0493 0.032 Uiso 1 1 calc R . .
C11 C 0.77304(12) 0.21952(7) 0.34422(9) 0.0199(2) Uani 1 1 d . . .
H11 H 0.7659 0.2622 0.3923 0.024 Uiso 1 1 calc R . .
C12 C 0.90097(13) 0.23683(8) 0.30473(10) 0.0258(3) Uani 1 1 d . . .
H12A H 0.9120 0.1966 0.2555 0.031 Uiso 1 1 calc R . .
H12B H 0.8884 0.2866 0.2679 0.031 Uiso 1 1 calc R . .
C13 C 0.79420(11) 0.14647(7) 0.40838(9) 0.0194(2) Uani 1 1 d . . .
C14 C 0.81210(12) 0.07519(7) 0.36591(9) 0.0234(2) Uani 1 1 d . . .
H14 H 0.8146 0.0721 0.2954 0.028 Uiso 1 1 calc R . .
C15 C 0.82625(13) 0.00901(7) 0.42547(10) 0.0260(3) Uani 1 1 d . . .
H15 H 0.8371 -0.0390 0.3954 0.031 Uiso 1 1 calc R . .
C16 C 0.82451(13) 0.01289(8) 0.52900(10) 0.0263(3) Uani 1 1 d . . .
H16 H 0.8329 -0.0325 0.5695 0.032 Uiso 1 1 calc R . .
C17 C 0.81043(13) 0.08314(8) 0.57293(9) 0.0250(2) Uani 1 1 d . . .
H17 H 0.8113 0.0860 0.6442 0.030 Uiso 1 1 calc R . .
C18 C 0.79497(12) 0.14954(7) 0.51332(9) 0.0216(2) Uani 1 1 d . . .
H18 H 0.7848 0.1974 0.5441 0.026 Uiso 1 1 calc R . .
C19 C 0.39222(11) 0.25253(7) 0.29283(8) 0.0186(2) Uani 1 1 d . . .
C20 C 0.40614(12) 0.30291(7) 0.37570(9) 0.0209(2) Uani 1 1 d . . .
H20 H 0.4857 0.2985 0.4350 0.025 Uiso 1 1 calc R . .
C21 C 0.30676(12) 0.35967(7) 0.37423(9) 0.0222(2) Uani 1 1 d . . .
H21 H 0.3188 0.3938 0.4315 0.027 Uiso 1 1 calc R . .
C22 C 0.18959(12) 0.36574(7) 0.28777(9) 0.0216(2) Uani 1 1 d . . .
C23 C 0.17267(12) 0.31499(7) 0.20421(9) 0.0220(2) Uani 1 1 d . . .
H23 H 0.0920 0.3187 0.1456 0.026 Uiso 1 1 calc R . .
C24 C 0.27314(12) 0.25942(7) 0.20672(9) 0.0208(2) Uani 1 1 d . . .
H24 H 0.2612 0.2255 0.1493 0.025 Uiso 1 1 calc R . .
C25 C 0.09975(15) 0.47369(8) 0.35862(11) 0.0319(3) Uani 1 1 d . . .
H25A H 0.0889 0.4479 0.4211 0.038 Uiso 1 1 calc R . .
H25B H 0.0273 0.5133 0.3366 0.038 Uiso 1 1 calc R . .
H25C H 0.1932 0.4973 0.3744 0.038 Uiso 1 1 calc R . .

loop_
_atom_site_aniso_label
_atom_site_aniso_U_11
_atom_site_aniso_U_22
_atom_site_aniso_U_33
_atom_site_aniso_U_23
_atom_site_aniso_U_13
_atom_site_aniso_U_12
O1 0.0267(4) 0.0211(4) 0.0242(4) -0.0019(3) 0.0094(3) -0.0024(3)
O2 0.0227(4) 0.0282(4) 0.0225(4) -0.0004(3) 0.0112(3) 0.0002(3)
O3 0.0205(4) 0.0244(4) 0.0205(4) 0.0038(3) 0.0036(3) 0.0028(3)
O4 0.0264(4) 0.0231(4) 0.0271(4) -0.0021(3) 0.0085(3) -0.0009(3)
O5 0.0371(6) 0.0653(8) 0.0310(5) -0.0048(5) 0.0043(4) -0.0186(5)
O6 0.0225(5) 0.0536(7) 0.0682(8) 0.0258(6) 0.0048(5) 0.0052(5)
O7 0.0215(4) 0.0340(5) 0.0279(4) -0.0022(4) 0.0053(3) 0.0087(4)
N1 0.0191(5) 0.0422(7) 0.0377(6) 0.0140(5) 0.0068(4) -0.0049(5)
C1 0.0272(6) 0.0211(6) 0.0346(7) -0.0010(5) 0.0120(5) -0.0033(5)
C2 0.0222(6) 0.0245(6) 0.0353(7) 0.0004(5) 0.0084(5) -0.0029(5)
C3 0.0217(6) 0.0262(6) 0.0304(6) 0.0026(5) 0.0110(5) -0.0015(5)
C4 0.0174(5) 0.0224(5) 0.0207(5) 0.0028(4) 0.0056(4) 0.0015(4)
C5 0.0154(5) 0.0239(5) 0.0166(5) 0.0017(4) 0.0050(4) 0.0011(4)
C6 0.0153(5) 0.0216(5) 0.0171(5) 0.0006(4) 0.0054(4) 0.0015(4)
C7 0.0173(5) 0.0220(5) 0.0171(5) 0.0019(4) 0.0044(4) 0.0022(4)
C8 0.0182(5) 0.0210(5) 0.0184(5) 0.0017(4) 0.0041(4) 0.0007(4)
C9 0.0166(5) 0.0232(5) 0.0196(5) 0.0002(4) 0.0080(4) 0.0012(4)
C10 0.0235(6) 0.0278(6) 0.0286(6) 0.0082(5) 0.0059(5) 0.0060(5)
C11 0.0164(5) 0.0223(5) 0.0201(5) -0.0003(4) 0.0037(4) 0.0003(4)
C12 0.0177(5) 0.0339(7) 0.0251(6) 0.0047(5) 0.0048(4) -0.0011(5)
C13 0.0134(5) 0.0237(5) 0.0200(5) 0.0002(4) 0.0029(4) 0.0004(4)
C14 0.0212(5) 0.0270(6) 0.0209(5) -0.0009(4) 0.0041(4) 0.0031(4)
C15 0.0213(6) 0.0242(6) 0.0305(6) -0.0005(5) 0.0041(5) 0.0023(4)
C16 0.0193(5) 0.0270(6) 0.0318(6) 0.0066(5) 0.0061(5) 0.0015(5)
C17 0.0195(5) 0.0340(7) 0.0212(5) 0.0039(5) 0.0052(4) 0.0017(5)
C18 0.0170(5) 0.0256(6) 0.0213(5) -0.0009(4) 0.0040(4) 0.0002(4)
C19 0.0157(5) 0.0237(5) 0.0175(5) 0.0014(4) 0.0064(4) 0.0003(4)
C20 0.0150(5) 0.0288(6) 0.0183(5) 0.0002(4) 0.0037(4) 0.0005(4)
C21 0.0187(5) 0.0275(6) 0.0206(5) -0.0029(4) 0.0059(4) 0.0002(4)
C22 0.0167(5) 0.0257(6) 0.0238(5) 0.0023(4) 0.0078(4) 0.0026(4)
C23 0.0157(5) 0.0292(6) 0.0200(5) 0.0014(4) 0.0029(4) 0.0008(4)
C24 0.0180(5) 0.0256(6) 0.0183(5) -0.0008(4) 0.0044(4) 0.0001(4)
C25 0.0292(7) 0.0333(7) 0.0350(7) -0.0042(6) 0.0120(5) 0.0071(5)

loop_
_geom_bond_atom_site_label_1
_geom_bond_atom_site_label_2
_geom_bond_distance
_geom_bond_site_symmetry_2
_geom_bond_publ_flag
O1 C8 1.3502(14) . ?
O1 C1 1.4555(15) . ?
O2 C7 1.2226(14) . ?
O3 C9 1.3355(14) . ?
O3 C10 1.4502(15) . ?
O4 C9 1.2059(15) . ?
O5 N1 1.2213(18) . ?
O6 N1 1.2206(17) . ?
O7 C22 1.3716(14) . ?
O7 C25 1.4254(16) . ?
N1 C12 1.5091(17) . ?
C1 C2 1.5225(18) . ?
C1 H1A 0.9900 . ?
C1 H1B 0.9900 . ?
C2 C3 1.5325(19) . ?
C2 H2A 0.9900 . ?
C2 H2B 0.9900 . ?
C3 C4 1.4961(16) . ?
C3 H3A 0.9900 . ?
C3 H3B 0.9900 . ?
C4 C8 1.3464(16) . ?
C4 C5 1.5052(16) . ?
C5 C19 1.5212(16) . ?
C5 C6 1.5869(15) . ?
C5 H5 1.0000 . ?
C6 C9 1.5239(16) . ?
C6 C7 1.5385(16) . ?
C6 C11 1.5620(16) . ?
C7 C8 1.4558(16) . ?
C10 H10A 0.9800 . ?
C10 H10B 0.9800 . ?
C10 H10C 0.9800 . ?
C11 C13 1.5187(16) . ?
C11 C12 1.5323(17) . ?
C11 H11 1.0000 . ?
C12 H12A 0.9900 . ?
C12 H12B 0.9900 . ?
C13 C18 1.4002(16) . ?
C13 C14 1.4003(17) . ?
C14 C15 1.3882(18) . ?
C14 H14 0.9500 . ?
C15 C16 1.3891(18) . ?
C15 H15 0.9500 . ?
C16 C17 1.3845(19) . ?
C16 H16 0.9500 . ?
C17 C18 1.3910(17) . ?
C17 H17 0.9500 . ?
C18 H18 0.9500 . ?
C19 C20 1.3903(16) . ?
C19 C24 1.4011(16) . ?
C20 C21 1.3930(17) . ?
C20 H20 0.9500 . ?
C21 C22 1.3912(16) . ?
C21 H21 0.9500 . ?
C22 C23 1.3980(17) . ?
C23 C24 1.3834(17) . ?
C23 H23 0.9500 . ?
C24 H24 0.9500 . ?
C25 H25A 0.9800 . ?
C25 H25B 0.9800 . ?
C25 H25C 0.9800 . ?
